data_7046040
loop_
_publ_author_name
'Tamm, Nadezhda B.'
'Brotsman, Victor A.'
'Markov, Vitaliy Yu'
'Kemnitz, Erhard'
'Troyanov, Sergey I.'

_publ_section_title
;
 Chlorination-promoted skeletal transformation of IPR C<sub>76</sub>
 discovered via trifluoromethylation under the formation of non-IPR
 C<sub>76</sub>(CF<sub>3</sub>)<sub>n</sub>F<sub>m</sub>.
;
_journal_issue 20
_journal_name_full 'Dalton transactions (Cambridge, England : 2003)'
_journal_page_first 6898
_journal_page_last 6902
_journal_paper_doi 10.1039/c8dt00984h
_journal_volume 47
_journal_year 2018
_chemical_formula_sum 'C90 F44'
_chemical_formula_weight 1916.90
_chemical_name_systematic 'non-IPR trifluoromethyl-difluoro[76]fullerene'
_space_group_crystal_system triclinic
_space_group_IT_number 2
_space_group_name_Hall '-P 1'
_space_group_name_H-M_alt 'P -1'
_symmetry_space_group_name_Hall '-P 1'
_symmetry_space_group_name_H-M 'P -1'
_atom_sites_solution_secondary difmap
_audit_creation_method SHELXL-2014/7
_audit_update_record
;
2017-12-20 deposited with the CCDC.
2018-04-16 downloaded from the CCDC.
;
_cell_angle_alpha 107.860(10)
_cell_angle_beta 91.900(10)
_cell_angle_gamma 105.280(10)
_cell_formula_units_Z 2
_cell_length_a 10.0600(10)
_cell_length_b 14.7460(10)
_cell_length_c 22.431(2)
_cell_measurement_reflns_used 4800
_cell_measurement_temperature 100(2)
_cell_measurement_theta_max 28
_cell_measurement_theta_min 5
_cell_volume 3031.6(5)
_computing_cell_refinement XDS
_computing_data_collection XDS
_computing_data_reduction XDS
_computing_structure_refinement 'SHELXL-2014/7 (Sheldrick, 2014)'
_computing_structure_solution SHELXD
_diffrn_ambient_temperature 100(2)
_diffrn_measured_fraction_theta_full 0.896
_diffrn_measured_fraction_theta_max 0.778
_diffrn_measurement_device_type MAR225
_diffrn_measurement_method CCD
_diffrn_radiation_type synchrotron
_diffrn_radiation_wavelength 0.895
_diffrn_reflns_av_R_equivalents 0.1431
_diffrn_reflns_av_unetI/netI 0.2113
_diffrn_reflns_Laue_measured_fraction_full 0.896
_diffrn_reflns_Laue_measured_fraction_max 0.778
_diffrn_reflns_limit_h_max 13
_diffrn_reflns_limit_h_min -13
_diffrn_reflns_limit_k_max 19
_diffrn_reflns_limit_k_min -19
_diffrn_reflns_limit_l_max 28
_diffrn_reflns_limit_l_min -28
_diffrn_reflns_number 45913
_diffrn_reflns_point_group_measured_fraction_full 0.896
_diffrn_reflns_point_group_measured_fraction_max 0.778
_diffrn_reflns_theta_full 32.450
_diffrn_reflns_theta_max 37.097
_diffrn_reflns_theta_min 1.896
_diffrn_source 'BL 14.3 PSF, BESSY, Berlin, Germany'
_exptl_absorpt_coefficient_mu 0.394
_exptl_absorpt_correction_type none
_exptl_crystal_colour orange
_exptl_crystal_density_diffrn 2.100
_exptl_crystal_description plate
_exptl_crystal_F_000 1872
_exptl_crystal_recrystallization_method 'Re-crystallisation from solvent: toluene'
_exptl_crystal_size_max 0.030
_exptl_crystal_size_mid 0.020
_exptl_crystal_size_min 0.010
_refine_diff_density_max 0.620
_refine_diff_density_min -0.510
_refine_diff_density_rms 0.118
_refine_ls_extinction_method none
_refine_ls_goodness_of_fit_ref 1.189
_refine_ls_hydrogen_treatment undef
_refine_ls_matrix_type full
_refine_ls_number_parameters 1226
_refine_ls_number_reflns 12100
_refine_ls_number_restraints 0
_refine_ls_restrained_S_all 1.189
_refine_ls_R_factor_all 0.2849
_refine_ls_R_factor_gt 0.1391
_refine_ls_shift/su_max 0.020
_refine_ls_shift/su_mean 0.002
_refine_ls_structure_factor_coef Fsqd
_refine_ls_weighting_details 'w=1/[\s^2^(Fo^2^)+(0.0800P)^2^] where P=(Fo^2^+2Fc^2^)/3'
_refine_ls_weighting_scheme calc
_refine_ls_wR_factor_gt 0.3092
_refine_ls_wR_factor_ref 0.3409
_reflns_Friedel_coverage 0.000
_reflns_number_gt 4177
_reflns_number_total 12100
_reflns_threshold_expression 'I > 2\s(I)'
_cod_data_source_file c8dt00984h2.cif
_cod_data_source_block 7614-2
_cod_depositor_comments 'Adding full bibliography for 7046039--7046043.cif.'
_cod_database_code 7046040
_shelx_shelxl_version_number 2014/7
_shelx_space_group_comment
;
The symmetry employed for this shelxl refinement is uniquely defined
by the following loop, which should always be used as a source of
symmetry information in preference to the above space-group names.
They are only intended as comments.
;
_shelx_estimated_absorpt_t_min 0.993
_shelx_estimated_absorpt_t_max 0.998

loop_
_space_group_symop_operation_xyz
'x, y, z'
'-x, -y, -z'

loop_
_atom_site_label
_atom_site_type_symbol
_atom_site_fract_x
_atom_site_fract_y
_atom_site_fract_z
_atom_site_U_iso_or_equiv
_atom_site_adp_type
_atom_site_occupancy
_atom_site_site_symmetry_order
_atom_site_calc_flag
_atom_site_refinement_flags_occupancy
F1 F 0.3899(7) 0.4647(5) 0.4299(3) 0.092(2) Uani 1 1 d .
F2 F 0.2376(8) 0.4544(5) 0.4948(3) 0.097(2) Uani 1 1 d .
F3 F 0.3863(7) 0.3719(5) 0.4866(3) 0.0851(19) Uani 1 1 d .
F4 F 0.5364(7) 0.4375(5) 0.3225(3) 0.092(2) Uani 1 1 d .
F5 F 0.5565(7) 0.3611(5) 0.3887(3) 0.092(2) Uani 1 1 d .
F6 F 0.6145(7) 0.3111(5) 0.2959(3) 0.097(2) Uani 1 1 d .
F7 F 0.3401(7) 0.4320(5) 0.1862(3) 0.094(2) Uani 1 1 d .
F8 F 0.2441(8) 0.4878(5) 0.2681(3) 0.093(2) Uani 1 1 d .
F9 F 0.1182(7) 0.4108(5) 0.1794(3) 0.0886(19) Uani 1 1 d .
F10 F -0.0150(8) 0.4540(5) 0.2846(4) 0.101(2) Uani 1 1 d .
F11 F 0.0928(8) 0.5050(5) 0.3780(3) 0.094(2) Uani 1 1 d .
F12 F -0.1236(7) 0.4308(5) 0.3608(3) 0.095(2) Uani 1 1 d .
F13 F -0.0063(7) 0.3542(5) 0.5520(3) 0.0873(19) Uani 1 1 d .
F14 F -0.0276(6) 0.2074(5) 0.5572(3) 0.0816(18) Uani 1 1 d .
F15 F 0.1684(7) 0.2949(5) 0.5441(3) 0.0798(17) Uani 1 1 d .
F16 F 0.5875(7) 0.1922(5) 0.1322(3) 0.093(2) Uani 1 1 d .
F17 F 0.5391(6) 0.0363(5) 0.1133(3) 0.0872(19) Uani 1 1 d .
F18 F 0.4757(6) 0.0934(5) 0.0430(3) 0.0887(19) Uani 1 1 d .
F19 F 0.2687(7) 0.1569(6) 0.0202(3) 0.094(2) Uani 1 1 d .
F20 F 0.2128(7) 0.2829(5) 0.0773(3) 0.090(2) Uani 1 1 d .
F21 F 0.4263(6) 0.2824(5) 0.0810(3) 0.0886(19) Uani 1 1 d .
F22 F -0.2487(7) 0.3228(5) 0.4781(3) 0.0870(19) Uani 1 1 d .
F23 F -0.3959(7) 0.1820(5) 0.4331(3) 0.0812(17) Uani 1 1 d .
F24 F -0.2780(6) 0.2113(4) 0.5222(3) 0.0839(18) Uani 1 1 d .
F25 F -0.2527(7) -0.0463(5) 0.4959(3) 0.0824(18) Uani 1 1 d .
F26 F -0.4674(7) -0.0830(5) 0.4646(3) 0.0853(19) Uani 1 1 d .
F27 F -0.3692(6) -0.1989(5) 0.4543(3) 0.0806(18) Uani 1 1 d .
F28 F 0.3348(9) -0.2878(6) 0.0653(3) 0.108(2) Uani 1 1 d .
F29 F 0.1579(9) -0.3903(6) 0.0010(3) 0.113(2) Uani 1 1 d .
F30 F 0.1895(9) -0.3952(6) 0.0956(3) 0.113(3) Uani 1 1 d .
F31 F 0.0585(7) -0.2718(6) -0.0495(3) 0.097(2) Uani 1 1 d .
F32 F 0.1509(8) -0.1140(6) -0.0280(3) 0.108(2) Uani 1 1 d .
F33 F 0.2787(7) -0.2077(5) -0.0210(3) 0.096(2) Uani 1 1 d .
F34 F -0.6231(7) -0.2762(5) 0.2700(3) 0.098(2) Uani 1 1 d .
F35 F -0.5821(7) -0.2830(5) 0.3623(3) 0.100(2) Uani 1 1 d .
F36 F -0.6191(7) -0.1538(6) 0.3525(3) 0.097(2) Uani 1 1 d .
F37 F -0.2399(7) -0.4423(5) 0.2877(3) 0.0894(19) Uani 1 1 d .
F38 F -0.1786(8) -0.5139(5) 0.1977(3) 0.096(2) Uani 1 1 d .
F39 F -0.3930(8) -0.5241(5) 0.2057(3) 0.100(2) Uani 1 1 d .
F40 F -0.4734(7) -0.4634(5) 0.1045(3) 0.095(2) Uani 1 1 d .
F41 F -0.3403(8) -0.4438(5) 0.0350(3) 0.104(2) Uani 1 1 d .
F42 F -0.3253(8) -0.5434(5) 0.0841(3) 0.099(2) Uani 1 1 d .
F01 F -0.0839(9) -0.3818(7) 0.0180(4) 0.070(3) Uani 0.613(10) 1 d P
F02 F -0.0616(11) -0.4499(7) 0.1095(4) 0.075(3) Uani 0.613(10) 1 d P
F03 F -0.4870(15) -0.3861(10) 0.2199(7) 0.071(5) Uani 0.387(10) 1 d P
F04 F -0.3857(16) -0.3331(10) 0.3357(6) 0.072(5) Uani 0.387(10) 1 d P
C1 C 0.2635(14) 0.3287(9) 0.2984(5) 0.086(4) Uani 1 1 d .
C2 C 0.1801(12) 0.3411(8) 0.3430(5) 0.073(3) Uani 1 1 d .
C3 C 0.2030(12) 0.3172(9) 0.4029(5) 0.078(3) Uani 1 1 d .
C4 C 0.2441(11) 0.2172(8) 0.3840(5) 0.071(3) Uani 1 1 d .
C5 C 0.3323(12) 0.2031(9) 0.3356(5) 0.075(3) Uani 1 1 d .
C6 C 0.3763(13) 0.2809(8) 0.3023(5) 0.079(3) Uani 1 1 d .
C7 C 0.3713(12) 0.2265(9) 0.2319(5) 0.077(3) Uani 1 1 d .
C8 C 0.3009(10) 0.2535(8) 0.1960(5) 0.064(3) Uani 1 1 d .
C9 C 0.2070(12) 0.3149(7) 0.2288(5) 0.074(3) Uani 1 1 d .
C10 C 0.0613(12) 0.2436(8) 0.2135(5) 0.072(3) Uani 1 1 d .
C11 C -0.0294(12) 0.2560(8) 0.2613(5) 0.073(3) Uani 1 1 d .
C12 C 0.0290(12) 0.3334(8) 0.3261(5) 0.070(3) Uani 1 1 d .
C13 C -0.0328(11) 0.2898(8) 0.3775(6) 0.067(3) Uani 1 1 d .
C14 C 0.0600(13) 0.2928(7) 0.4203(5) 0.068(3) Uani 1 1 d .
C15 C -0.0037(11) 0.2279(8) 0.4572(5) 0.072(3) Uani 1 1 d .
C16 C 0.0504(12) 0.1354(9) 0.4338(5) 0.075(3) Uani 1 1 d .
C17 C 0.1620(10) 0.1330(7) 0.3994(5) 0.060(3) Uani 1 1 d .
C18 C 0.1752(10) 0.0362(8) 0.3652(5) 0.065(3) Uani 1 1 d .
C19 C 0.2711(11) 0.0304(8) 0.3228(5) 0.070(3) Uani 1 1 d .
C20 C 0.3448(10) 0.1090(10) 0.3061(5) 0.070(3) Uani 1 1 d .
C21 C 0.3681(11) 0.0680(8) 0.2392(5) 0.070(3) Uani 1 1 d .
C22 C 0.3849(10) 0.1270(8) 0.2035(5) 0.062(3) Uani 1 1 d .
C23 C 0.3565(9) 0.1052(9) 0.1336(5) 0.069(3) Uani 1 1 d .
C24 C 0.2725(10) 0.1846(8) 0.1299(4) 0.066(3) Uani 1 1 d .
C25 C 0.1222(12) 0.1204(9) 0.1217(5) 0.073(3) Uani 1 1 d .
C26 C 0.0189(11) 0.1503(8) 0.1615(5) 0.069(3) Uani 1 1 d .
C27 C -0.1008(11) 0.0748(8) 0.1593(5) 0.072(3) Uani 1 1 d .
C28 C -0.1856(13) 0.0959(8) 0.2056(5) 0.081(3) Uani 1 1 d .
C29 C -0.1547(13) 0.1806(9) 0.2563(6) 0.080(3) Uani 1 1 d .
C30 C -0.2190(14) 0.1590(9) 0.3098(5) 0.083(4) Uani 1 1 d .
C31 C -0.1642(10) 0.2132(8) 0.3687(5) 0.062(3) Uani 1 1 d .
C32 C -0.1624(11) 0.1867(8) 0.4302(5) 0.070(3) Uani 1 1 d .
C33 C -0.1923(12) 0.0755(8) 0.4173(5) 0.065(3) Uani 1 1 d .
C34 C -0.0621(12) 0.0544(8) 0.4248(4) 0.064(3) Uani 1 1 d .
C35 C -0.0485(11) -0.0447(8) 0.3924(4) 0.065(3) Uani 1 1 d .
C36 C 0.0666(10) -0.0524(7) 0.3620(4) 0.060(3) Uani 1 1 d .
C37 C 0.0563(11) -0.1458(8) 0.3127(5) 0.070(3) Uani 1 1 d .
C38 C 0.1541(11) -0.1474(8) 0.2662(5) 0.067(3) Uani 1 1 d .
C39 C 0.2589(10) -0.0601(7) 0.2721(4) 0.060(3) Uani 1 1 d .
C40 C 0.3185(11) -0.0384(8) 0.2215(5) 0.069(3) Uani 1 1 d .
C41 C 0.2727(11) -0.1085(8) 0.1589(5) 0.069(3) Uani 1 1 d .
C42 C 0.2439(11) -0.0858(9) 0.1020(5) 0.071(3) Uani 1 1 d .
C43 C 0.2431(13) 0.0043(10) 0.1004(5) 0.080(4) Uani 1 1 d .
C44 C 0.1114(11) 0.0252(9) 0.0938(5) 0.066(3) Uani 1 1 d .
C45 C -0.0107(12) -0.0522(8) 0.0900(5) 0.072(3) Uani 1 1 d .
C46 C -0.1197(10) -0.0283(7) 0.1243(4) 0.058(3) Uani 1 1 d .
C47 C -0.2224(12) -0.1053(8) 0.1373(5) 0.075(3) Uani 1 1 d .
C48 C -0.3054(11) -0.0818(7) 0.1885(4) 0.066(3) Uani 1 1 d .
C49 C -0.2856(11) 0.0199(9) 0.2213(5) 0.072(3) Uani 1 1 d .
C50 C -0.3085(11) 0.0559(7) 0.2854(5) 0.064(3) Uani 1 1 d .
C51 C -0.3506(11) -0.0119(7) 0.3178(5) 0.065(3) Uani 1 1 d .
C52 C -0.3017(11) 0.0000(8) 0.3804(5) 0.063(3) Uani 1 1 d .
C53 C -0.3125(9) -0.1016(7) 0.3863(4) 0.057(3) Uani 1 1 d .
C54 C -0.1688(11) -0.1211(8) 0.3777(5) 0.068(3) Uani 1 1 d .
C55 C -0.1803(11) -0.2076(8) 0.3312(5) 0.066(3) Uani 1 1 d .
C56 C -0.0683(13) -0.2243(8) 0.2959(5) 0.077(3) Uani 1 1 d .
C57 C -0.0973(12) -0.2982(8) 0.2391(5) 0.072(3) Uani 1 1 d .
C58 C -0.0106(11) -0.2963(8) 0.1938(5) 0.067(3) Uani 1 1 d .
C59 C 0.1163(11) -0.2220(8) 0.2044(5) 0.065(3) Uani 1 1 d .
C60 C 0.1790(10) -0.2017(7) 0.1543(4) 0.060(3) Uani 1 1 d .
C61 C 0.1188(12) -0.2603(8) 0.0853(5) 0.070(3) Uani 1 1 d .
C62 C 0.1333(11) -0.1717(9) 0.0592(5) 0.069(3) Uani 1 1 d .
C63 C -0.0050(12) -0.1506(8) 0.0700(5) 0.071(3) Uani 1 1 d .
C64 C -0.0998(11) -0.2258(8) 0.0833(5) 0.067(3) Uani 1 1 d .
C65 C -0.2096(13) -0.2037(9) 0.1176(5) 0.081(3) Uani 1 1 d .
C66 C -0.2801(11) -0.2722(8) 0.1464(5) 0.070(3) Uani 1 1 d .
C67 C -0.3499(11) -0.2479(8) 0.1955(5) 0.067(3) Uani 1 1 d .
C68 C -0.3657(12) -0.1517(8) 0.2197(5) 0.075(3) Uani 1 1 d .
C69 C -0.3891(11) -0.1139(7) 0.2820(4) 0.067(3) Uani 1 1 d .
C70 C -0.4041(10) -0.1795(8) 0.3251(5) 0.067(3) Uani 1 1 d .
C71 C -0.3272(13) -0.2552(8) 0.3012(5) 0.076(3) Uani 1 1 d .
C72 C -0.3432(12) -0.3088(7) 0.2355(5) 0.073(3) Uani 1 1 d .
C73 C -0.2446(10) -0.3652(7) 0.2104(4) 0.059(3) Uani 1 1 d .
C74 C -0.2466(12) -0.3692(8) 0.1388(5) 0.070(3) Uani 1 1 d .
C75 C -0.0860(12) -0.3559(9) 0.1293(5) 0.083(4) Uani 1 1 d .
C76 C -0.0428(10) -0.3081(8) 0.0820(5) 0.069(3) Uani 1 1 d .
C77 C 0.3082(13) 0.4012(10) 0.4551(6) 0.077(3) Uani 1 1 d .
C78 C 0.5245(13) 0.3470(9) 0.3289(6) 0.079(3) Uani 1 1 d .
C79 C 0.2257(15) 0.4128(10) 0.2150(7) 0.085(4) Uani 1 1 d .
C80 C -0.0083(13) 0.4318(12) 0.3386(6) 0.088(4) Uani 1 1 d .
C81 C 0.0342(12) 0.2704(9) 0.5283(5) 0.067(3) Uani 1 1 d .
C82 C 0.4907(13) 0.1070(12) 0.1039(6) 0.079(3) Uani 1 1 d .
C83 C 0.3024(12) 0.2294(9) 0.0782(6) 0.067(3) Uani 1 1 d .
C84 C -0.2718(14) 0.2257(10) 0.4657(6) 0.081(3) Uani 1 1 d .
C85 C -0.3546(15) -0.1089(10) 0.4511(6) 0.079(3) Uani 1 1 d .
C86 C 0.1960(14) -0.3371(10) 0.0612(6) 0.085(4) Uani 1 1 d .
C87 C 0.1585(14) -0.1909(12) -0.0107(6) 0.082(4) Uani 1 1 d .
C88 C -0.5576(13) -0.2225(10) 0.3283(5) 0.079(3) Uani 1 1 d .
C89 C -0.2657(14) -0.4661(8) 0.2224(6) 0.080(3) Uani 1 1 d .
C90 C -0.3469(13) -0.4601(10) 0.0898(6) 0.073(3) Uani 1 1 d .

loop_
_atom_site_aniso_label
_atom_site_aniso_U_11
_atom_site_aniso_U_22
_atom_site_aniso_U_33
_atom_site_aniso_U_23
_atom_site_aniso_U_13
_atom_site_aniso_U_12
F1 0.094(4) 0.067(4) 0.094(5) 0.029(4) 0.013(4) -0.013(4)
F2 0.117(5) 0.068(4) 0.090(4) 0.016(4) 0.031(4) 0.011(4)
F3 0.087(5) 0.077(4) 0.071(4) 0.018(4) 0.014(4) -0.003(4)
F4 0.101(5) 0.073(5) 0.087(4) 0.036(4) 0.012(4) -0.014(4)
F5 0.108(5) 0.080(4) 0.070(4) 0.031(3) 0.005(4) -0.010(4)
F6 0.091(5) 0.089(5) 0.077(4) 0.017(4) 0.007(4) -0.016(4)
F7 0.091(4) 0.080(4) 0.105(5) 0.052(4) 0.020(4) -0.012(4)
F8 0.119(5) 0.065(4) 0.081(4) 0.021(4) 0.012(4) 0.006(4)
F9 0.096(5) 0.073(4) 0.097(5) 0.043(4) 0.014(4) 0.006(4)
F10 0.115(5) 0.071(4) 0.117(6) 0.038(4) 0.018(5) 0.018(4)
F11 0.115(5) 0.056(4) 0.099(5) 0.021(4) 0.025(5) 0.009(4)
F12 0.091(5) 0.067(4) 0.117(5) 0.026(4) 0.026(4) 0.007(4)
F13 0.109(5) 0.069(4) 0.073(4) 0.013(3) 0.021(4) 0.018(4)
F14 0.084(4) 0.081(4) 0.069(4) 0.020(3) 0.021(3) 0.009(4)
F15 0.081(4) 0.077(4) 0.060(3) 0.005(3) 0.014(3) 0.007(4)
F16 0.080(4) 0.097(5) 0.083(4) 0.036(4) 0.023(4) -0.012(4)
F17 0.078(4) 0.115(5) 0.077(4) 0.047(4) 0.029(3) 0.020(4)
F18 0.086(4) 0.095(5) 0.066(4) 0.028(4) 0.021(3) -0.010(4)
F19 0.088(4) 0.114(6) 0.082(4) 0.052(4) 0.027(4) 0.007(4)
F20 0.082(4) 0.099(5) 0.081(4) 0.048(4) 0.013(4) -0.010(4)
F21 0.077(4) 0.098(5) 0.093(4) 0.056(4) 0.028(3) -0.004(4)
F22 0.105(5) 0.064(4) 0.081(4) 0.011(3) 0.021(4) 0.022(4)
F23 0.074(4) 0.083(5) 0.080(4) 0.022(4) 0.016(4) 0.015(4)
F24 0.100(5) 0.082(4) 0.063(4) 0.021(3) 0.025(3) 0.017(4)
F25 0.097(4) 0.074(4) 0.066(4) 0.022(4) 0.026(4) 0.007(4)
F26 0.107(5) 0.093(5) 0.070(4) 0.033(3) 0.043(4) 0.041(4)
F27 0.091(4) 0.073(4) 0.068(4) 0.025(3) 0.029(3) 0.005(4)
F28 0.117(6) 0.144(7) 0.079(4) 0.034(4) 0.034(4) 0.062(6)
F29 0.147(7) 0.114(6) 0.070(4) 0.009(4) 0.026(4) 0.047(5)
F30 0.177(8) 0.093(5) 0.085(5) 0.031(4) 0.046(5) 0.058(5)
F31 0.094(5) 0.109(6) 0.054(3) 0.006(4) 0.007(4) -0.003(5)
F32 0.124(6) 0.107(6) 0.070(4) 0.036(4) 0.029(4) -0.014(5)
F33 0.089(5) 0.109(5) 0.071(4) 0.017(4) 0.036(4) 0.006(4)
F34 0.084(4) 0.094(5) 0.083(5) 0.031(4) 0.004(4) -0.027(4)
F35 0.091(5) 0.111(5) 0.096(5) 0.058(4) 0.029(4) -0.007(4)
F36 0.090(5) 0.129(6) 0.071(4) 0.039(4) 0.030(4) 0.016(5)
F37 0.098(5) 0.074(4) 0.091(5) 0.041(4) 0.022(4) 0.001(4)
F38 0.121(6) 0.058(4) 0.097(5) 0.016(4) 0.019(4) 0.018(4)
F39 0.104(5) 0.077(5) 0.112(5) 0.045(4) 0.016(4) -0.002(4)
F40 0.087(5) 0.070(4) 0.113(5) 0.028(4) 0.016(4) -0.003(4)
F41 0.121(5) 0.103(5) 0.061(4) 0.016(4) 0.012(4) -0.001(5)
F42 0.119(6) 0.051(4) 0.099(5) 0.002(4) 0.019(4) 0.001(4)
F01 0.074(6) 0.069(6) 0.065(6) 0.021(5) 0.024(5) 0.015(5)
F02 0.103(8) 0.051(6) 0.062(6) 0.009(5) 0.013(5) 0.018(6)
F03 0.079(10) 0.053(9) 0.084(10) 0.036(8) 0.017(8) 0.010(8)
F04 0.089(10) 0.062(9) 0.058(9) 0.021(7) 0.032(8) 0.003(8)
C1 0.098(9) 0.069(8) 0.065(7) 0.027(6) -0.001(7) -0.022(8)
C2 0.078(8) 0.066(8) 0.069(7) 0.019(6) 0.013(6) 0.013(6)
C3 0.072(7) 0.073(8) 0.062(7) 0.016(7) -0.002(6) -0.014(7)
C4 0.063(6) 0.052(7) 0.066(7) -0.001(6) 0.006(6) -0.009(6)
C5 0.086(8) 0.066(8) 0.066(7) 0.023(6) 0.031(6) 0.006(7)
C6 0.077(8) 0.048(7) 0.087(8) 0.016(6) 0.025(7) -0.015(7)
C7 0.064(7) 0.070(9) 0.067(7) 0.018(7) 0.001(6) -0.027(7)
C8 0.048(6) 0.062(7) 0.076(8) 0.036(6) 0.003(6) -0.008(6)
C9 0.081(8) 0.045(6) 0.080(8) 0.026(6) 0.008(7) -0.013(6)
C10 0.087(8) 0.051(7) 0.071(7) 0.030(6) -0.001(6) 0.001(6)
C11 0.090(8) 0.059(7) 0.059(6) 0.012(6) 0.017(6) 0.011(7)
C12 0.087(9) 0.073(8) 0.063(6) 0.024(6) 0.032(6) 0.038(7)
C13 0.054(6) 0.054(7) 0.086(8) 0.025(6) 0.015(6) 0.000(6)
C14 0.078(8) 0.049(7) 0.068(7) 0.020(6) 0.016(6) 0.005(6)
C15 0.076(8) 0.054(7) 0.065(7) 0.005(6) 0.019(6) 0.002(6)
C16 0.077(7) 0.080(8) 0.051(6) 0.008(6) 0.018(6) 0.006(7)
C17 0.062(6) 0.053(7) 0.058(6) 0.014(5) 0.002(5) 0.011(6)
C18 0.052(6) 0.066(7) 0.064(6) 0.014(6) 0.010(5) 0.004(6)
C19 0.075(7) 0.074(8) 0.055(6) 0.022(6) 0.023(6) 0.009(6)
C20 0.040(5) 0.110(10) 0.065(7) 0.040(7) 0.001(5) 0.018(6)
C21 0.072(7) 0.068(8) 0.070(7) 0.031(6) 0.028(6) 0.009(6)
C22 0.053(6) 0.066(7) 0.060(6) 0.020(6) 0.012(5) 0.006(6)
C23 0.039(5) 0.098(9) 0.054(6) 0.021(6) 0.005(5) -0.003(6)
C24 0.051(6) 0.095(8) 0.051(6) 0.034(6) 0.012(5) 0.008(6)
C25 0.084(8) 0.078(9) 0.083(8) 0.046(7) 0.025(7) 0.041(7)
C26 0.074(7) 0.067(8) 0.065(7) 0.028(6) 0.005(6) 0.013(7)
C27 0.073(7) 0.077(8) 0.049(6) 0.031(6) 0.001(6) -0.019(7)
C28 0.107(9) 0.053(7) 0.051(6) 0.011(6) -0.003(7) -0.022(7)
C29 0.089(8) 0.062(8) 0.090(9) 0.030(7) 0.022(7) 0.016(7)
C30 0.114(10) 0.074(9) 0.057(7) 0.027(7) 0.024(7) 0.012(8)
C31 0.050(6) 0.079(8) 0.060(7) 0.021(6) 0.010(5) 0.023(6)
C32 0.073(7) 0.062(7) 0.082(7) 0.027(6) 0.033(6) 0.025(6)
C33 0.078(8) 0.064(8) 0.058(6) 0.021(6) 0.034(6) 0.024(7)
C34 0.081(8) 0.051(7) 0.049(6) 0.015(5) 0.016(5) 0.001(7)
C35 0.076(7) 0.067(8) 0.045(5) 0.023(6) 0.019(5) 0.004(7)
C36 0.066(6) 0.063(7) 0.054(6) 0.026(6) 0.014(5) 0.016(6)
C37 0.064(7) 0.074(8) 0.056(6) 0.013(6) 0.015(5) 0.000(7)
C38 0.062(6) 0.072(8) 0.057(6) 0.016(6) 0.011(5) 0.007(6)
C39 0.059(6) 0.056(7) 0.053(6) 0.010(5) 0.015(5) 0.005(6)
C40 0.070(7) 0.064(7) 0.066(7) 0.020(6) 0.021(6) 0.008(6)
C41 0.075(7) 0.071(8) 0.049(6) 0.019(6) 0.013(5) 0.001(6)
C42 0.071(7) 0.076(8) 0.070(7) 0.028(7) 0.043(6) 0.017(7)
C43 0.098(10) 0.082(9) 0.045(6) 0.014(6) 0.028(6) 0.007(8)
C44 0.065(7) 0.095(10) 0.070(7) 0.054(7) 0.027(6) 0.038(7)
C45 0.083(8) 0.059(7) 0.056(6) 0.011(6) 0.022(6) 0.002(7)
C46 0.060(6) 0.036(6) 0.046(5) -0.006(5) -0.012(5) -0.013(5)
C47 0.088(8) 0.070(8) 0.054(6) 0.026(6) 0.021(6) -0.011(7)
C48 0.078(7) 0.049(7) 0.049(6) 0.009(5) 0.014(5) -0.010(6)
C49 0.070(7) 0.081(9) 0.060(6) 0.031(6) 0.021(6) 0.003(7)
C50 0.069(7) 0.050(7) 0.052(6) 0.006(5) 0.008(5) -0.007(6)
C51 0.076(7) 0.056(7) 0.057(6) 0.015(6) 0.031(6) 0.010(6)
C52 0.063(7) 0.048(7) 0.062(7) 0.013(6) 0.017(6) -0.005(6)
C53 0.050(6) 0.069(7) 0.065(6) 0.032(6) 0.021(5) 0.026(5)
C54 0.075(7) 0.064(8) 0.052(6) 0.016(6) 0.019(6) 0.000(7)
C55 0.064(7) 0.058(7) 0.079(7) 0.029(6) 0.026(6) 0.011(6)
C56 0.097(8) 0.065(7) 0.058(7) 0.026(6) 0.023(6) -0.006(7)
C57 0.100(9) 0.065(7) 0.052(6) 0.016(6) 0.027(6) 0.026(7)
C58 0.076(7) 0.054(7) 0.066(7) 0.020(6) 0.014(6) 0.009(6)
C59 0.075(7) 0.068(8) 0.065(7) 0.026(6) 0.024(6) 0.035(7)
C60 0.068(6) 0.049(6) 0.051(6) 0.012(5) 0.017(5) 0.003(6)
C61 0.087(8) 0.061(7) 0.059(6) 0.018(6) 0.016(6) 0.019(7)
C62 0.070(7) 0.072(8) 0.057(6) 0.011(6) 0.012(6) 0.017(7)
C63 0.089(8) 0.070(8) 0.052(6) 0.017(6) 0.019(6) 0.021(7)
C64 0.074(7) 0.067(7) 0.053(6) 0.023(5) 0.020(6) 0.004(6)
C65 0.106(9) 0.066(8) 0.056(6) 0.017(6) 0.016(7) 0.001(7)
C66 0.072(7) 0.077(8) 0.048(6) 0.014(6) 0.018(5) 0.005(6)
C67 0.079(7) 0.069(8) 0.055(6) 0.018(6) 0.013(6) 0.025(6)
C68 0.083(7) 0.061(7) 0.063(7) 0.025(6) 0.016(6) -0.015(6)
C69 0.078(7) 0.054(7) 0.052(6) 0.015(5) 0.018(5) -0.006(6)
C70 0.057(6) 0.060(7) 0.062(6) 0.015(6) 0.011(5) -0.017(6)
C71 0.092(9) 0.055(7) 0.060(6) 0.010(6) 0.029(6) -0.004(7)
C72 0.099(8) 0.047(6) 0.049(6) 0.016(5) 0.008(6) -0.017(7)
C73 0.044(5) 0.056(6) 0.061(6) 0.009(5) 0.017(5) 0.002(5)
C74 0.089(8) 0.071(8) 0.060(6) 0.022(6) 0.029(6) 0.037(7)
C75 0.094(9) 0.088(9) 0.061(7) 0.016(7) 0.037(7) 0.025(8)
C76 0.055(6) 0.066(7) 0.079(8) 0.017(6) 0.020(6) 0.014(6)
C77 0.074(8) 0.081(9) 0.068(8) 0.027(7) 0.011(7) 0.005(8)
C78 0.085(9) 0.063(8) 0.078(9) 0.018(7) 0.022(7) 0.009(7)
C79 0.092(9) 0.093(11) 0.080(9) 0.054(9) 0.009(8) 0.013(8)
C80 0.055(7) 0.129(13) 0.065(8) 0.023(9) 0.004(7) 0.009(9)
C81 0.061(7) 0.066(8) 0.055(6) 0.006(6) 0.013(6) 0.001(7)
C82 0.065(8) 0.105(11) 0.076(8) 0.048(8) 0.015(6) 0.016(8)
C83 0.053(7) 0.071(8) 0.083(8) 0.038(7) 0.017(6) 0.010(7)
C84 0.084(9) 0.078(10) 0.064(7) 0.013(7) 0.003(7) 0.007(9)
C85 0.099(10) 0.061(9) 0.062(7) 0.006(7) 0.024(8) 0.014(8)
C86 0.093(10) 0.092(10) 0.059(8) 0.008(7) 0.018(7) 0.028(9)
C87 0.074(8) 0.112(11) 0.066(8) 0.033(8) 0.030(7) 0.030(9)
C88 0.083(8) 0.093(9) 0.055(7) 0.018(7) 0.024(7) 0.019(8)
C89 0.092(9) 0.047(7) 0.091(9) 0.028(7) 0.026(8) -0.004(8)
C90 0.071(8) 0.070(9) 0.074(8) 0.021(7) 0.015(7) 0.015(7)

loop_
_atom_type_symbol
_atom_type_description
_atom_type_scat_dispersion_real
_atom_type_scat_dispersion_imag
_atom_type_scat_source
C C 0.0033 0.0016 'International Tables Vol C Tables 4.2.6.8 and 6.1.1.4'
F F 0.0171 0.0103 'International Tables Vol C Tables 4.2.6.8 and 6.1.1.4'

loop_
_geom_angle_atom_site_label_1
_geom_angle_atom_site_label_2
_geom_angle_atom_site_label_3
_geom_angle
C2 C1 C6 121.1(11)
C2 C1 C9 119.0(12)
C6 C1 C9 113.9(11)
C1 C2 C3 121.8(11)
C1 C2 C12 120.4(10)
C3 C2 C12 112.3(9)
C14 C3 C2 101.8(9)
C14 C3 C77 113.8(9)
C2 C3 C77 114.5(10)
C14 C3 C4 106.0(9)
C2 C3 C4 107.6(9)
C77 C3 C4 112.3(10)
C5 C4 C17 120.2(9)
C5 C4 C3 116.8(9)
C17 C4 C3 120.0(9)
C20 C5 C4 119.5(9)
C20 C5 C6 117.9(9)
C4 C5 C6 120.0(10)
C1 C6 C7 98.5(11)
C1 C6 C78 119.2(9)
C7 C6 C78 109.2(9)
C1 C6 C5 110.3(9)
C7 C6 C5 108.4(10)
C78 C6 C5 110.2(11)
C8 C7 C22 114.0(10)
C8 C7 C6 114.3(12)
C22 C7 C6 126.5(11)
C7 C8 C24 112.4(10)
C7 C8 C9 115.3(11)
C24 C8 C9 125.7(10)
C10 C9 C8 105.6(8)
C10 C9 C79 116.5(11)
C8 C9 C79 114.2(9)
C10 C9 C1 108.0(8)
C8 C9 C1 96.3(10)
C79 C9 C1 114.1(10)
C11 C10 C26 116.5(9)
C11 C10 C9 117.4(9)
C26 C10 C9 124.3(10)
C29 C11 C10 120.6(9)
C29 C11 C12 118.1(9)
C10 C11 C12 118.6(10)
C2 C12 C11 111.0(8)
C2 C12 C80 116.8(10)
C11 C12 C80 115.1(10)
C2 C12 C13 97.8(9)
C11 C12 C13 108.5(9)
C80 C12 C13 105.5(8)
C14 C13 C31 114.9(10)
C14 C13 C12 114.0(9)
C31 C13 C12 125.6(10)
C13 C14 C3 112.7(9)
C13 C14 C15 110.0(10)
C3 C14 C15 130.1(11)
C14 C15 C81 116.6(10)
C14 C15 C16 105.0(8)
C81 C15 C16 107.1(9)
C14 C15 C32 105.1(10)
C81 C15 C32 118.0(8)
C16 C15 C32 103.6(8)
C34 C16 C17 123.2(9)
C34 C16 C15 106.2(9)
C17 C16 C15 123.3(10)
C16 C17 C18 116.8(9)
C16 C17 C4 123.8(9)
C18 C17 C4 117.7(9)
C19 C18 C17 118.2(9)
C19 C18 C36 119.4(9)
C17 C18 C36 120.1(9)
C20 C19 C18 124.2(11)
C20 C19 C39 108.9(9)
C18 C19 C39 121.3(9)
C19 C20 C5 119.9(10)
C19 C20 C21 106.8(11)
C5 C20 C21 126.2(10)
C22 C21 C40 130.2(10)
C22 C21 C20 118.8(10)
C40 C21 C20 107.0(9)
C21 C22 C7 117.3(9)
C21 C22 C23 132.3(10)
C7 C22 C23 105.0(9)
C22 C23 C82 109.9(9)
C22 C23 C43 112.8(8)
C82 C23 C43 110.6(10)
C22 C23 C24 102.3(8)
C82 C23 C24 119.9(10)
C43 C23 C24 101.1(8)
C8 C24 C83 117.6(10)
C8 C24 C25 106.1(8)
C83 C24 C25 112.6(9)
C8 C24 C23 101.9(8)
C83 C24 C23 115.9(8)
C25 C24 C23 100.9(8)
C44 C25 C26 120.7(10)
C44 C25 C24 111.2(10)
C26 C25 C24 123.3(10)
C27 C26 C10 122.0(10)
C27 C26 C25 116.1(10)
C10 C26 C25 118.9(10)
C28 C27 C26 117.1(10)
C28 C27 C46 117.2(9)
C26 C27 C46 123.2(10)
C29 C28 C27 124.9(10)
C29 C28 C49 107.9(10)
C27 C28 C49 122.8(10)
C28 C29 C11 118.5(10)
C28 C29 C30 109.6(10)
C11 C29 C30 124.9(11)
C31 C30 C29 121.0(11)
C31 C30 C50 128.9(10)
C29 C30 C50 106.4(9)
C30 C31 C13 117.2(10)
C30 C31 C32 131.9(10)
C13 C31 C32 103.6(9)
C84 C32 C33 111.0(9)
C84 C32 C31 105.9(9)
C33 C32 C31 112.2(8)
C84 C32 C15 122.1(9)
C33 C32 C15 102.9(9)
C31 C32 C15 102.5(8)
C52 C33 C34 117.9(9)
C52 C33 C32 128.8(11)
C34 C33 C32 108.1(10)
C16 C34 C33 112.9(10)
C16 C34 C35 118.7(10)
C33 C34 C35 120.3(10)
C54 C35 C36 122.1(9)
C54 C35 C34 115.7(10)
C36 C35 C34 118.8(9)
C35 C36 C18 120.1(9)
C35 C36 C37 117.4(9)
C18 C36 C37 119.9(8)
C56 C37 C36 121.0(9)
C56 C37 C38 116.8(9)
C36 C37 C38 118.9(9)
C39 C38 C59 117.1(9)
C39 C38 C37 119.0(9)
C59 C38 C37 120.0(9)
C40 C39 C38 123.7(9)
C40 C39 C19 109.9(9)
C38 C39 C19 121.2(8)
C39 C40 C21 107.0(9)
C39 C40 C41 119.4(9)
C21 C40 C41 127.3(10)
C60 C41 C40 116.4(9)
C60 C41 C42 108.2(9)
C40 C41 C42 126.7(10)
C43 C42 C41 124.9(10)
C43 C42 C62 116.1(12)
C41 C42 C62 108.1(9)
C42 C43 C44 119.3(11)
C42 C43 C23 126.9(12)
C44 C43 C23 108.0(10)
C25 C44 C45 122.9(10)
C25 C44 C43 111.7(11)
C45 C44 C43 117.0(10)
C63 C45 C46 119.3(9)
C63 C45 C44 118.9(10)
C46 C45 C44 118.8(9)
C45 C46 C47 119.5(9)
C45 C46 C27 117.2(8)
C47 C46 C27 121.0(9)
C65 C47 C46 119.0(10)
C65 C47 C48 116.1(9)
C46 C47 C48 120.9(10)
C49 C48 C68 117.5(9)
C49 C48 C47 116.6(8)
C68 C48 C47 122.3(10)
C48 C49 C50 122.9(9)
C48 C49 C28 121.4(9)
C50 C49 C28 110.1(10)
C51 C50 C49 118.8(10)
C51 C50 C30 128.7(9)
C49 C50 C30 105.4(9)
C50 C51 C69 117.3(9)
C50 C51 C52 126.8(10)
C69 C51 C52 108.9(9)
C33 C52 C51 125.3(9)
C33 C52 C53 115.0(10)
C51 C52 C53 109.3(9)
C52 C53 C54 107.9(8)
C52 C53 C85 112.6(8)
C54 C53 C85 109.5(9)
C52 C53 C70 106.0(8)
C54 C53 C70 101.9(7)
C85 C53 C70 118.1(8)
C55 C54 C35 120.9(9)
C55 C54 C53 111.2(9)
C35 C54 C53 121.6(10)
C54 C55 C56 122.1(10)
C54 C55 C71 110.5(9)
C56 C55 C71 120.5(9)
C57 C56 C37 122.2(10)
C57 C56 C55 118.6(10)
C37 C56 C55 116.4(9)
C56 C57 C58 121.2(10)
C56 C57 C73 123.6(9)
C58 C57 C73 111.3(9)
C57 C58 C59 122.2(9)
C57 C58 C75 111.5(9)
C59 C58 C75 122.9(9)
C60 C59 C58 120.5(10)
C60 C59 C38 119.0(9)
C58 C59 C38 117.3(9)
C59 C60 C41 123.7(9)
C59 C60 C61 122.7(9)
C41 C60 C61 110.3(8)
C86 C61 C60 107.2(9)
C86 C61 C62 121.7(9)
C60 C61 C62 99.4(8)
C86 C61 C76 113.0(9)
C60 C61 C76 109.0(8)
C62 C61 C76 105.4(9)
C42 C62 C63 108.1(8)
C42 C62 C87 111.4(9)
C63 C62 C87 111.2(9)
C42 C62 C61 107.2(9)
C63 C62 C61 101.2(8)
C87 C62 C61 117.0(10)
C64 C63 C45 122.7(10)
C64 C63 C62 112.6(10)
C45 C63 C62 119.6(10)
C63 C64 C65 119.1(10)
C63 C64 C76 111.8(9)
C65 C64 C76 124.5(9)
C66 C65 C64 117.9(11)
C66 C65 C47 119.4(10)
C64 C65 C47 120.4(10)
C67 C66 C65 123.6(11)
C67 C66 C74 111.7(9)
C65 C66 C74 122.1(9)
C66 C67 C68 121.2(10)
C66 C67 C72 110.1(10)
C68 C67 C72 122.2(9)
C69 C68 C67 120.9(9)
C69 C68 C48 117.8(10)
C67 C68 C48 117.1(9)
C68 C69 C51 124.5(9)
C68 C69 C70 120.0(9)
C51 C69 C70 111.3(8)
C71 C70 C88 114.9(9)
C71 C70 C69 108.6(8)
C88 C70 C69 108.8(9)
C71 C70 C53 105.5(9)
C88 C70 C53 118.1(8)
C69 C70 C53 99.5(7)
C72 C71 C55 114.8(9)
C72 C71 C70 119.9(11)
C55 C71 C70 106.8(8)
C72 C71 F04 107.3(9)
C55 C71 F04 103.5(10)
C70 C71 F04 102.7(8)
C71 C72 C67 113.4(9)
C71 C72 C73 119.4(10)
C67 C72 C73 106.3(8)
C71 C72 F03 106.6(9)
C67 C72 F03 104.2(10)
C73 C72 F03 105.6(8)
C72 C73 C57 107.8(8)
C72 C73 C89 116.3(8)
C57 C73 C89 108.9(9)
C72 C73 C74 104.3(8)
C57 C73 C74 102.2(7)
C89 C73 C74 116.2(9)
C66 C74 C90 114.4(10)
C66 C74 C73 98.2(7)
C90 C74 C73 117.2(9)
C66 C74 C75 109.6(10)
C90 C74 C75 114.2(8)
C73 C74 C75 101.4(8)
F02 C75 C76 107.6(8)
F02 C75 C58 110.0(10)
C76 C75 C58 112.9(10)
F02 C75 C74 109.5(10)
C76 C75 C74 112.9(10)
C58 C75 C74 103.8(8)
C75 C76 C64 115.1(9)
C75 C76 F01 110.2(9)
C64 C76 F01 107.2(9)
C75 C76 C61 115.9(10)
C64 C76 C61 103.0(9)
F01 C76 C61 104.6(7)
F3 C77 F2 109.3(10)
F3 C77 F1 108.3(10)
F2 C77 F1 106.1(10)
F3 C77 C3 114.7(11)
F2 C77 C3 108.3(10)
F1 C77 C3 109.9(10)
F6 C78 F5 109.9(11)
F6 C78 F4 106.6(9)
F5 C78 F4 107.6(10)
F6 C78 C6 110.7(9)
F5 C78 C6 113.7(10)
F4 C78 C6 108.0(11)
F9 C79 F8 108.1(11)
F9 C79 F7 109.0(9)
F8 C79 F7 106.9(11)
F9 C79 C9 112.2(11)
F8 C79 C9 110.5(10)
F7 C79 C9 109.9(11)
F12 C80 F11 109.5(11)
F12 C80 F10 107.9(11)
F11 C80 F10 106.2(11)
F12 C80 C12 113.7(12)
F11 C80 C12 109.0(10)
F10 C80 C12 110.2(10)
F15 C81 F14 108.3(9)
F15 C81 F13 107.3(9)
F14 C81 F13 106.8(8)
F15 C81 C15 111.5(8)
F14 C81 C15 112.3(9)
F13 C81 C15 110.4(9)
F18 C82 F16 108.4(10)
F18 C82 F17 109.0(11)
F16 C82 F17 106.1(10)
F18 C82 C23 113.6(10)
F16 C82 C23 110.9(10)
F17 C82 C23 108.6(10)
F21 C83 F20 110.1(9)
F21 C83 F19 107.7(9)
F20 C83 F19 103.3(9)
F21 C83 C24 116.5(10)
F20 C83 C24 107.8(9)
F19 C83 C24 110.7(9)
F23 C84 F22 107.1(11)
F23 C84 F24 107.6(10)
F22 C84 F24 105.4(9)
F23 C84 C32 111.1(9)
F22 C84 C32 112.8(10)
F24 C84 C32 112.4(11)
F26 C85 F27 109.7(10)
F26 C85 F25 107.0(9)
F27 C85 F25 107.1(11)
F26 C85 C53 112.9(10)
F27 C85 C53 111.7(9)
F25 C85 C53 108.2(9)
F30 C86 F29 110.5(11)
F30 C86 F28 106.1(11)
F29 C86 F28 105.3(10)
F30 C86 C61 112.6(9)
F29 C86 C61 113.5(11)
F28 C86 C61 108.3(11)
F33 C87 F32 109.7(10)
F33 C87 F31 107.2(10)
F32 C87 F31 106.5(10)
F33 C87 C62 112.3(10)
F32 C87 C62 109.9(10)
F31 C87 C62 111.0(10)
F36 C88 F35 106.2(9)
F36 C88 F34 107.6(10)
F35 C88 F34 106.4(10)
F36 C88 C70 112.9(11)
F35 C88 C70 113.6(11)
F34 C88 C70 109.7(8)
F38 C89 F39 110.3(10)
F38 C89 F37 106.9(11)
F39 C89 F37 106.3(9)
F38 C89 C73 113.7(9)
F39 C89 C73 113.3(11)
F37 C89 C73 105.7(9)
F42 C90 F40 109.3(11)
F42 C90 F41 109.5(10)
F40 C90 F41 107.2(10)
F42 C90 C74 116.1(10)
F40 C90 C74 107.6(9)
F41 C90 C74 106.9(9)

loop_
_geom_bond_atom_site_label_1
_geom_bond_atom_site_label_2
_geom_bond_distance
F1 C77 1.350(12)
F2 C77 1.350(13)
F3 C77 1.276(13)
F4 C78 1.360(13)
F5 C78 1.308(13)
F6 C78 1.305(12)
F7 C79 1.347(13)
F8 C79 1.321(14)
F9 C79 1.311(14)
F10 C80 1.352(13)
F11 C80 1.326(13)
F12 C80 1.276(12)
F13 C81 1.360(12)
F14 C81 1.328(12)
F15 C81 1.308(12)
F16 C82 1.324(14)
F17 C82 1.329(14)
F18 C82 1.316(12)
F19 C83 1.371(13)
F20 C83 1.349(12)
F21 C83 1.272(11)
F22 C84 1.325(14)
F23 C84 1.317(13)
F24 C84 1.348(13)
F25 C85 1.334(14)
F26 C85 1.306(13)
F27 C85 1.322(13)
F28 C86 1.379(14)
F29 C86 1.322(13)
F30 C86 1.310(14)
F31 C87 1.366(14)
F32 C87 1.325(14)
F33 C87 1.310(13)
F34 C88 1.344(13)
F35 C88 1.323(13)
F36 C88 1.311(13)
F37 C89 1.396(14)
F38 C89 1.299(13)
F39 C89 1.307(13)
F40 C90 1.318(12)
F41 C90 1.323(12)
F42 C90 1.271(13)
F01 C76 1.476(13)
F02 C75 1.410(14)
F03 C72 1.539(17)
F04 C71 1.576(16)
C1 C2 1.328(15)
C1 C6 1.499(17)
C1 C9 1.576(16)
C2 C3 1.516(15)
C2 C12 1.520(16)
C3 C14 1.484(15)
C3 C77 1.536(16)
C3 C4 1.573(16)
C4 C5 1.425(14)
C4 C17 1.444(14)
C5 C20 1.383(15)
C5 C6 1.533(15)
C6 C7 1.530(15)
C6 C78 1.532(16)
C7 C8 1.270(14)
C7 C22 1.455(16)
C8 C24 1.486(15)
C8 C9 1.530(15)
C9 C10 1.519(15)
C9 C79 1.533(16)
C10 C11 1.431(14)
C10 C26 1.452(15)
C11 C29 1.419(15)
C11 C12 1.528(15)
C12 C80 1.539(18)
C12 C13 1.555(14)
C13 C14 1.300(15)
C13 C31 1.457(14)
C14 C15 1.485(14)
C15 C81 1.517(15)
C15 C16 1.550(16)
C15 C32 1.576(16)
C16 C34 1.369(14)
C16 C17 1.386(14)
C17 C18 1.441(14)
C18 C19 1.377(13)
C18 C36 1.446(13)
C19 C20 1.366(15)
C19 C39 1.437(14)
C20 C21 1.489(15)
C21 C22 1.336(13)
C21 C40 1.436(14)
C22 C23 1.501(14)
C23 C82 1.522(14)
C23 C43 1.562(16)
C23 C24 1.633(16)
C24 C83 1.504(14)
C24 C25 1.529(15)
C25 C44 1.322(15)
C25 C26 1.461(14)
C26 C27 1.395(14)
C27 C28 1.381(15)
C27 C46 1.440(14)
C28 C29 1.360(15)
C28 C49 1.436(14)
C29 C30 1.461(15)
C30 C31 1.327(14)
C30 C50 1.468(15)
C31 C32 1.546(14)
C32 C84 1.512(15)
C32 C33 1.518(15)
C33 C52 1.366(14)
C33 C34 1.441(15)
C34 C35 1.464(14)
C35 C54 1.367(14)
C35 C36 1.377(13)
C36 C37 1.454(14)
C37 C56 1.410(14)
C37 C38 1.456(13)
C38 C39 1.400(14)
C38 C59 1.445(14)
C39 C40 1.384(13)
C40 C41 1.438(14)
C41 C60 1.419(13)
C41 C42 1.455(15)
C42 C43 1.342(16)
C42 C62 1.484(16)
C43 C44 1.451(16)
C44 C45 1.419(14)
C45 C63 1.399(15)
C45 C46 1.417(14)
C46 C47 1.431(13)
C47 C65 1.424(16)
C47 C48 1.451(13)
C48 C49 1.410(14)
C48 C68 1.436(13)
C49 C50 1.422(13)
C50 C51 1.397(14)
C51 C69 1.410(13)
C51 C52 1.414(14)
C52 C53 1.521(14)
C53 C54 1.553(14)
C53 C85 1.555(14)
C53 C70 1.564(14)
C54 C55 1.351(14)
C55 C56 1.429(14)
C55 C71 1.493(16)
C56 C57 1.362(14)
C57 C58 1.363(13)
C57 C73 1.537(15)
C58 C59 1.404(14)
C58 C75 1.495(15)
C59 C60 1.379(13)
C60 C61 1.534(14)
C61 C86 1.514(16)
C61 C62 1.564(15)
C61 C76 1.581(15)
C62 C63 1.515(15)
C62 C87 1.549(14)
C63 C64 1.375(14)
C64 C65 1.418(15)
C64 C76 1.466(15)
C65 C66 1.412(15)
C66 C67 1.333(13)
C66 C74 1.517(15)
C67 C68 1.409(15)
C67 C72 1.461(14)
C68 C69 1.389(13)
C69 C70 1.548(14)
C70 C71 1.499(15)
C70 C88 1.520(15)
C71 C72 1.423(14)
C72 C73 1.476(14)
C73 C89 1.553(14)
C73 C74 1.588(14)
C74 C90 1.528(16)
C74 C75 1.605(16)
C75 C76 1.463(15)
